data_4022437
loop_
_publ_author_name
'Yishu Du'
'Xiyan Lu'

_publ_section_title
;
 A Phosphine-Catalyzed [3+2] Cycloaddition Strategy
 Leading to the First Total Synthesis of (-)-Hinesol
;
_journal_name_full 'Journal of Organic Chemistry'
_journal_page_first 6463
_journal_page_last 6465
_journal_paper_doi 10.1021/jo034281f
_journal_volume 68
_journal_year 2003
_chemical_formula_sum 'C16 H24 O3'
_chemical_formula_weight 264.35
_chemical_name_systematic
;
  ?
;
_space_group_IT_number 61
_symmetry_cell_setting orthorhombic
_symmetry_space_group_name_Hall '-P 2ac 2ab'
_symmetry_space_group_name_H-M 'P b c a'
_atom_sites_solution_hydrogens geom
_atom_sites_solution_primary direct
_atom_sites_solution_secondary difmap
_audit_creation_method SHELXL-97
_cell_angle_alpha 90.00
_cell_angle_beta 90.00
_cell_angle_gamma 90.00
_cell_formula_units_Z 8
_cell_length_a 22.957(4)
_cell_length_b 12.498(2)
_cell_length_c 10.851(2)
_cell_measurement_reflns_used 25
_cell_measurement_temperature 293(2)
_cell_measurement_theta_max 21.37
_cell_measurement_theta_min 13.71
_cell_volume 3113.4(10)
_computing_cell_refinement 'MSC/AFC Diffractometer Control'
_computing_data_collection 'MSC/AFC Diffractometer Control'
_computing_data_reduction 'teXsan: Process(MSC)'
_computing_structure_refinement 'SHELXL-97 (Sheldrick, 1997)'
_computing_structure_solution 'SHELXS-97 (Sheldrick, 1990)'
_diffrn_ambient_temperature 293(2)
_diffrn_measured_fraction_theta_full 0.966
_diffrn_measured_fraction_theta_max 0.966
_diffrn_measurement_device_type AFC7R
_diffrn_measurement_method 'Omega/2-theta scans'
_diffrn_radiation_monochromator graphite
_diffrn_radiation_source 'fine-focus sealed tube'
_diffrn_radiation_type MoK\a
_diffrn_radiation_wavelength 0.71069
_diffrn_reflns_av_R_equivalents 0.0000
_diffrn_reflns_av_sigmaI/netI 0.0744
_diffrn_reflns_limit_h_max 29
_diffrn_reflns_limit_h_min 0
_diffrn_reflns_limit_k_max 14
_diffrn_reflns_limit_k_min 0
_diffrn_reflns_limit_l_max 0
_diffrn_reflns_limit_l_min -14
_diffrn_reflns_number 3442
_diffrn_reflns_theta_full 27.49
_diffrn_reflns_theta_max 27.49
_diffrn_reflns_theta_min 2.41
_diffrn_standards_decay_% -0.651
_diffrn_standards_interval_count 200
_diffrn_standards_number 3
_exptl_absorpt_coefficient_mu 0.076
_exptl_absorpt_correction_T_max 1.000
_exptl_absorpt_correction_T_min 0.922
_exptl_absorpt_correction_type psi-scan
_exptl_crystal_density_diffrn 1.128
_exptl_crystal_density_method 'not measured'
_exptl_crystal_F_000 1152
_exptl_crystal_size_max 0.25
_exptl_crystal_size_mid 0.24
_exptl_crystal_size_min 0.20
_refine_diff_density_max 0.159
_refine_diff_density_min -0.148
_refine_diff_density_rms 0.034
_refine_ls_extinction_coef 0.0064(14)
_refine_ls_extinction_expression Fc^*^=kFc[1+0.001xFc^2^\l^3^/sin(2\q)]^-1/4^
_refine_ls_extinction_method SHELXL
_refine_ls_goodness_of_fit_ref 0.991
_refine_ls_hydrogen_treatment mixed
_refine_ls_matrix_type full
_refine_ls_number_parameters 269
_refine_ls_number_reflns 3442
_refine_ls_number_restraints 2
_refine_ls_restrained_S_all 0.991
_refine_ls_R_factor_all 0.1395
_refine_ls_R_factor_gt 0.0522
_refine_ls_shift/su_max 0.064
_refine_ls_shift/su_mean 0.004
_refine_ls_structure_factor_coef Fsqd
_refine_ls_weighting_details 'calc w=1/[\s^2^(Fo^2^)+(0.0767P)^2^+0.0000P] where P=(Fo^2^+2Fc^2^)/3'
_refine_ls_weighting_scheme calc
_refine_ls_wR_factor_gt 0.1358
_refine_ls_wR_factor_ref 0.1672
_reflns_number_gt 1639
_reflns_number_total 3442
_reflns_threshold_expression >2sigma(I)
_cod_data_source_file jo034281fsi20030304_025507.cif
_cod_data_source_block shelxs
_cod_depositor_comments
;
The following automatic conversions were performed:
'_symmetry_cell_setting' value 'Orthorhombic' changed to 'orthorhombic'
according to '/home/saulius/struct/CIF-dictionaries/cif_core.dic'
dictionary named 'cif_core.dic' version 2.4.1 from
2010-06-29.

'_exptl_absorpt_correction_type' value 'Psi-scan' changed to
'psi-scan' according to
'/home/saulius/struct/CIF-dictionaries/cif_core.dic' dictionary named
'cif_core.dic' version 2.4.1 from 2010-06-29.

Automatic conversion script
Id: cif_fix_enum 1527 2010-12-29 10:47:43Z saulius 
;
_cod_database_code 4022437

loop_
_symmetry_equiv_pos_as_xyz
'x, y, z'
'x+1/2, -y+1/2, -z'
'-x, y+1/2, -z+1/2'
'-x+1/2, -y, z+1/2'
'-x, -y, -z'
'-x-1/2, y-1/2, z'
'x, -y-1/2, z-1/2'
'x-1/2, y, -z-1/2'

loop_
_atom_site_label
_atom_site_type_symbol
_atom_site_fract_x
_atom_site_fract_y
_atom_site_fract_z
_atom_site_U_iso_or_equiv
_atom_site_adp_type
_atom_site_occupancy
_atom_site_symmetry_multiplicity
_atom_site_calc_flag
_atom_site_refinement_flags
O1 O 0.44159(10) 0.32253(17) 0.01616(17) 0.0967(7) Uani 1 1 d .
O2 O 0.66340(7) 0.11285(14) 0.20537(16) 0.0751(5) Uani 1 1 d .
O3 O 0.69275(6) 0.16644(14) 0.01664(14) 0.0694(5) Uani 1 1 d .
C1 C 0.46196(10) 0.31796(17) 0.1187(2) 0.0614(6) Uani 1 1 d .
C2 C 0.42600(12) 0.2839(3) 0.2253(3) 0.0775(8) Uani 1 1 d .
C3 C 0.42271(13) 0.3730(3) 0.3176(3) 0.0868(9) Uani 1 1 d .
C4 C 0.48328(15) 0.4063(3) 0.3553(2) 0.0797(9) Uani 1 1 d .
C5 C 0.52250(11) 0.43807(18) 0.2486(2) 0.0622(6) Uani 1 1 d .
C6 C 0.52473(9) 0.35136(16) 0.14580(18) 0.0522(5) Uani 1 1 d .
C7 C 0.55551(13) 0.3922(2) 0.0293(3) 0.0688(7) Uani 1 1 d .
C8 C 0.60863(10) 0.32436(19) 0.0162(2) 0.0585(6) Uani 1 1 d .
C9 C 0.61117(8) 0.24748(17) 0.10038(19) 0.0498(5) Uani 1 1 d .
C10 C 0.55972(10) 0.2491(2) 0.1859(2) 0.0580(6) Uani 1 1 d .
C11 C 0.65804(9) 0.16780(17) 0.1150(2) 0.0531(5) Uani 1 1 d .
C12 C 0.74515(10) 0.0984(2) 0.0097(2) 0.0769(8) Uani 1 1 d .
C13 C 0.78720(15) 0.1322(5) 0.1095(5) 0.1200(14) Uani 1 1 d D
C14 C 0.7671(2) 0.1263(5) -0.1180(5) 0.1295(18) Uani 1 1 d .
C15 C 0.72711(18) -0.0178(3) 0.0167(5) 0.1083(12) Uani 1 1 d .
C16 C 0.58257(18) 0.4702(3) 0.2926(4) 0.1001(11) Uani 1 1 d D
H1 H 0.4429(11) 0.225(2) 0.270(2) 0.074(8) Uiso 1 1 d .
H2 H 0.3878(15) 0.267(2) 0.195(3) 0.106(10) Uiso 1 1 d .
H3 H 0.3969(12) 0.349(2) 0.391(3) 0.105(10) Uiso 1 1 d .
H4 H 0.4007(12) 0.429(2) 0.273(2) 0.087(8) Uiso 1 1 d .
H5 H 0.4791(13) 0.459(3) 0.417(3) 0.112(10) Uiso 1 1 d .
H6 H 0.4983(10) 0.347(2) 0.401(2) 0.071(7) Uiso 1 1 d .
H7 H 0.5037(10) 0.4981(19) 0.208(2) 0.069(7) Uiso 1 1 d .
H8 H 0.5651(12) 0.465(3) 0.035(2) 0.090(9) Uiso 1 1 d .
H9 H 0.5333(12) 0.385(2) -0.048(3) 0.094(9) Uiso 1 1 d .
H10 H 0.6375(10) 0.3338(17) -0.0445(19) 0.060(6) Uiso 1 1 d .
H11 H 0.5354(11) 0.182(2) 0.179(2) 0.073(7) Uiso 1 1 d .
H12 H 0.5721(10) 0.2533(18) 0.270(2) 0.065(7) Uiso 1 1 d .
H13 H 0.7721(18) 0.110(3) 0.190(2) 0.168(19) Uiso 1 1 d D
H14 H 0.795(2) 0.208(5) 0.099(5) 0.19(2) Uiso 1 1 d .
H15 H 0.8218(19) 0.097(3) 0.089(4) 0.154(15) Uiso 1 1 d .
H16 H 0.782(2) 0.203(5) -0.108(5) 0.20(3) Uiso 1 1 d .
H17 H 0.7957(17) 0.085(3) -0.133(3) 0.114(12) Uiso 1 1 d .
H18 H 0.738(3) 0.114(5) -0.184(6) 0.24(3) Uiso 1 1 d .
H19 H 0.761(2) -0.064(4) 0.002(3) 0.157(14) Uiso 1 1 d .
H20 H 0.698(2) -0.032(4) -0.056(4) 0.18(2) Uiso 1 1 d .
H21 H 0.7115(16) -0.035(3) 0.102(4) 0.125(13) Uiso 1 1 d .
H22 H 0.6086(13) 0.493(2) 0.228(3) 0.090(9) Uiso 1 1 d .
H23 H 0.6019(16) 0.416(3) 0.344(3) 0.164(17) Uiso 1 1 d D
H24 H 0.5792(13) 0.525(3) 0.355(3) 0.104(11) Uiso 1 1 d .

loop_
_atom_site_aniso_label
_atom_site_aniso_U_11
_atom_site_aniso_U_22
_atom_site_aniso_U_33
_atom_site_aniso_U_23
_atom_site_aniso_U_13
_atom_site_aniso_U_12
O1 0.1015(14) 0.1062(15) 0.0823(13) -0.0189(11) -0.0332(11) 0.0040(12)
O2 0.0701(11) 0.0767(11) 0.0783(11) 0.0215(9) 0.0107(9) 0.0258(9)
O3 0.0512(9) 0.0821(11) 0.0748(10) 0.0093(9) 0.0110(8) 0.0163(8)
C1 0.0665(15) 0.0516(13) 0.0660(14) -0.0108(11) -0.0151(13) 0.0153(11)
C2 0.0521(15) 0.086(2) 0.095(2) 0.0061(17) -0.0016(15) 0.0058(13)
C3 0.0698(18) 0.098(2) 0.093(2) 0.0033(19) 0.0097(17) 0.0256(17)
C4 0.113(3) 0.0724(17) 0.0542(15) -0.0095(15) 0.0044(15) 0.0151(17)
C5 0.0767(15) 0.0488(12) 0.0611(14) 0.0008(11) -0.0165(13) 0.0083(12)
C6 0.0572(12) 0.0463(11) 0.0529(12) 0.0044(9) -0.0016(10) 0.0146(10)
C7 0.0765(16) 0.0659(17) 0.0640(15) 0.0165(13) 0.0064(13) 0.0182(15)
C8 0.0559(13) 0.0641(14) 0.0555(12) 0.0086(12) 0.0041(11) 0.0028(11)
C9 0.0466(10) 0.0483(10) 0.0545(11) 0.0040(10) 0.0021(10) 0.0058(9)
C10 0.0559(12) 0.0547(13) 0.0634(15) 0.0117(12) 0.0081(12) 0.0163(12)
C11 0.0446(11) 0.0555(13) 0.0594(12) 0.0034(12) 0.0035(10) 0.0028(10)
C12 0.0448(13) 0.0910(19) 0.0949(18) 0.0012(15) 0.0127(13) 0.0188(13)
C13 0.0555(18) 0.153(4) 0.151(4) -0.009(3) -0.012(2) 0.015(2)
C14 0.095(3) 0.159(5) 0.135(4) 0.010(3) 0.059(3) 0.039(3)
C15 0.090(2) 0.090(2) 0.145(4) -0.012(2) 0.028(3) 0.025(2)
C16 0.110(3) 0.088(2) 0.102(3) 0.007(2) -0.029(2) -0.034(2)

loop_
_atom_type_symbol
_atom_type_description
_atom_type_scat_dispersion_real
_atom_type_scat_dispersion_imag
_atom_type_scat_source
C C 0.0033 0.0016 'International Tables Vol C Tables 4.2.6.8 and 6.1.1.4'
H H 0.0000 0.0000 'International Tables Vol C Tables 4.2.6.8 and 6.1.1.4'
O O 0.0106 0.0060 'International Tables Vol C Tables 4.2.6.8 and 6.1.1.4'

loop_
_geom_angle_atom_site_label_1
_geom_angle_atom_site_label_2
_geom_angle_atom_site_label_3
_geom_angle
C11 O3 C12 122.40(17)
O1 C1 C2 121.1(2)
O1 C1 C6 121.9(2)
C2 C1 C6 116.9(2)
C1 C2 C3 109.6(3)
C1 C2 H1 112.9(15)
C3 C2 H1 104.4(14)
C1 C2 H2 108.0(19)
C3 C2 H2 110.4(18)
H1 C2 H2 112(2)
C2 C3 C4 109.9(2)
C2 C3 H3 108.8(17)
C4 C3 H3 113.6(16)
C2 C3 H4 103.5(16)
C4 C3 H4 113.9(15)
H3 C3 H4 107(2)
C3 C4 C5 114.3(2)
C3 C4 H5 107(2)
C5 C4 H5 114.9(19)
C3 C4 H6 105.0(15)
C5 C4 H6 112.6(14)
H5 C4 H6 102(2)
C16 C5 C4 111.7(3)
C16 C5 C6 112.4(3)
C4 C5 C6 112.6(2)
C16 C5 H7 110.0(14)
C4 C5 H7 106.7(13)
C6 C5 H7 103.0(13)
C1 C6 C7 111.5(2)
C1 C6 C5 107.28(18)
C7 C6 C5 111.9(2)
C1 C6 C10 108.24(18)
C7 C6 C10 105.28(17)
C5 C6 C10 112.63(18)
C8 C7 C6 105.39(19)
C8 C7 H8 111.4(18)
C6 C7 H8 112.1(16)
C8 C7 H9 106.8(16)
C6 C7 H9 115.5(16)
H8 C7 H9 106(2)
C9 C8 C7 112.4(2)
C9 C8 H10 122.8(13)
C7 C8 H10 124.8(13)
C8 C9 C11 126.52(19)
C8 C9 C10 112.40(19)
C11 C9 C10 121.08(18)
C9 C10 C6 103.99(17)
C9 C10 H11 112.4(13)
C6 C10 H11 111.9(13)
C9 C10 H12 110.9(14)
C6 C10 H12 111.8(14)
H11 C10 H12 106.0(19)
O2 C11 O3 125.76(19)
O2 C11 C9 123.21(19)
O3 C11 C9 111.03(18)
O3 C12 C13 108.9(3)
O3 C12 C15 109.1(2)
C13 C12 C15 114.1(4)
O3 C12 C14 100.6(3)
C13 C12 C14 112.3(4)
C15 C12 C14 111.0(4)
C12 C13 H13 110(3)
C12 C13 H14 108(3)
H13 C13 H14 116(4)
C12 C13 H15 104(3)
H13 C13 H15 112(4)
H14 C13 H15 106(4)
C12 C14 H16 104(3)
C12 C14 H17 107(2)
H16 C14 H17 109(4)
C12 C14 H18 113(4)
H16 C14 H18 117(5)
H17 C14 H18 107(4)
C12 C15 H19 110(3)
C12 C15 H20 107(3)
H19 C15 H20 107(3)
C12 C15 H21 110(2)
H19 C15 H21 108(3)
H20 C15 H21 115(3)
C5 C16 H22 114.4(17)
C5 C16 H23 114(2)
H22 C16 H23 109(3)
C5 C16 H24 109.6(19)
H22 C16 H24 111(2)
H23 C16 H24 97(3)

loop_
_geom_bond_atom_site_label_1
_geom_bond_atom_site_label_2
_geom_bond_distance
O1 C1 1.208(2)
O2 C11 1.203(2)
O3 C11 1.332(2)
O3 C12 1.475(3)
C1 C2 1.484(4)
C1 C6 1.529(3)
C2 C3 1.498(4)
C2 H1 0.96(3)
C2 H2 0.96(3)
C3 C4 1.508(4)
C3 H3 1.04(3)
C3 H4 0.99(3)
C4 C5 1.519(4)
C4 H5 0.94(4)
C4 H6 0.96(3)
C5 C16 1.514(4)
C5 C6 1.556(3)
C5 H7 0.97(2)
C6 C7 1.535(3)
C6 C10 1.571(3)
C7 C8 1.492(3)
C7 H8 0.94(3)
C7 H9 0.98(3)
C8 C9 1.327(3)
C8 H10 0.94(2)
C9 C11 1.475(3)
C9 C10 1.502(3)
C10 H11 1.01(3)
C10 H12 0.96(2)
C12 C13 1.510(5)
C12 C15 1.512(5)
C12 C14 1.515(5)
C13 H13 0.983(19)
C13 H14 0.97(5)
C13 H15 0.93(4)
C14 H16 1.03(6)
C14 H17 0.85(4)
C14 H18 1.00(6)
C15 H19 0.99(5)
C15 H20 1.06(5)
C15 H21 1.02(4)
C16 H22 0.96(3)
C16 H23 0.980(19)
C16 H24 0.96(3)

loop_
_cod_related_entry_id
_cod_related_entry_database
_cod_related_entry_code
1 ChemSpider 4142818
